data_7135887
loop_
_publ_author_name
'Gu, Shilin'
'Li, Dongsheng'
'Long, Deng'
'Yu, Xinglin'
'Li, Wentao'
'Ma, Sihan'
'Tao, Peng'

_publ_section_title
;
 Unlocking efficient near-infrared circularly polarized phosphorescence
 reaching 800 nm in cyclometalated Pt(II) complexes.
;
_journal_issue 39
_journal_name_full 'Chemical communications (Cambridge, England)'
_journal_page_first 9904
_journal_page_last 9908
_journal_paper_doi 10.1039/d6cc01319h
_journal_volume 62
_journal_year 2026
_chemical_absolute_configuration ad
_chemical_formula_moiety 'C54 H34 N6 Pt2 S6, 2[CH2Cl2]'
_chemical_formula_sum 'C56 H38 Cl4 N6 Pt2 S6'
_chemical_formula_weight 1519.26
_space_group_crystal_system orthorhombic
_space_group_IT_number 19
_space_group_name_Hall 'P 2ac 2ab'
_space_group_name_H-M_alt 'P 21 21 21'
_atom_sites_solution_hydrogens geom
_atom_sites_solution_primary dual
_audit_creation_date 2025-11-19
_audit_creation_method
;
Olex2 1.5
(compiled 2024.02.16 svn.r378c4104 for OlexSys, GUI svn.r6928)
;
_audit_update_record
;
2026-01-27 deposited with the CCDC.	2026-04-22 downloaded from the CCDC.
;
_cell_angle_alpha 90
_cell_angle_beta 90
_cell_angle_gamma 90
_cell_formula_units_Z 4
_cell_length_a 12.6435(11)
_cell_length_b 19.402(2)
_cell_length_c 22.375(3)
_cell_measurement_reflns_used 9526
_cell_measurement_temperature 200
_cell_measurement_theta_max 27.410
_cell_measurement_theta_min 2.288
_cell_volume 5488.8(10)
_computing_cell_refinement 'SAINT V8.38A (Bruker, 2018)'
_computing_data_reduction 'SAINT V8.38A (Bruker, 2018)'
_computing_molecular_graphics 'Olex2 1.5 (Dolomanov et al., 2009)'
_computing_publication_material 'Olex2 1.5 (Dolomanov et al., 2009)'
_computing_structure_refinement 'SHELXL 2019/3 (Sheldrick, 2015)'
_computing_structure_solution 'SHELXT 2018/2 (Sheldrick, 2018)'
_diffrn_ambient_temperature 200
_diffrn_measured_fraction_theta_full 0.988
_diffrn_measured_fraction_theta_max 0.971
_diffrn_measurement_device_type 'Bruker APEX-II CCD'
_diffrn_measurement_method '\f and \w scans'
_diffrn_radiation_type MoK\a
_diffrn_radiation_wavelength 0.71073
_diffrn_reflns_av_R_equivalents 0.0359
_diffrn_reflns_av_unetI/netI 0.0672
_diffrn_reflns_Laue_measured_fraction_full 0.988
_diffrn_reflns_Laue_measured_fraction_max 0.971
_diffrn_reflns_limit_h_max 11
_diffrn_reflns_limit_h_min -15
_diffrn_reflns_limit_k_max 23
_diffrn_reflns_limit_k_min -25
_diffrn_reflns_limit_l_max 22
_diffrn_reflns_limit_l_min -29
_diffrn_reflns_number 23637
_diffrn_reflns_point_group_measured_fraction_full 0.951
_diffrn_reflns_point_group_measured_fraction_max 0.918
_diffrn_reflns_theta_full 25.242
_diffrn_reflns_theta_max 27.464
_diffrn_reflns_theta_min 2.127
_diffrn_source_current 1.4
_diffrn_source_power 0.07
_diffrn_source_voltage 50.0
_diffrn_standards_number 0
_exptl_absorpt_coefficient_mu 5.559
_exptl_absorpt_correction_T_max 0.7456
_exptl_absorpt_correction_T_min 0.6268
_exptl_absorpt_correction_type multi-scan
_exptl_absorpt_process_details
;
SADABS-2016/2 (Bruker,2016/2) was used for absorption correction.
wR2(int) was 0.1277 before and 0.0817 after correction.
The Ratio of minimum to maximum transmission is 0.8407.
The \l/2 correction factor is Not present.
;
_exptl_crystal_density_diffrn 1.838
_exptl_crystal_description block
_exptl_crystal_F_000 2944
_exptl_crystal_size_max 0.2
_exptl_crystal_size_mid 0.2
_exptl_crystal_size_min 0.18
_refine_diff_density_max 0.511
_refine_diff_density_min -0.943
_refine_diff_density_rms 0.124
_refine_ls_abs_structure_details
;
 Refined as an inversion twin.
;
_refine_ls_abs_structure_Flack 0.090(9)
_refine_ls_extinction_method none
_refine_ls_goodness_of_fit_ref 1.005
_refine_ls_hydrogen_treatment constr
_refine_ls_matrix_type full
_refine_ls_number_parameters 614
_refine_ls_number_reflns 11540
_refine_ls_number_restraints 42
_refine_ls_restrained_S_all 1.012
_refine_ls_R_factor_all 0.0449
_refine_ls_R_factor_gt 0.0362
_refine_ls_shift/su_max 0.002
_refine_ls_shift/su_mean 0.000
_refine_ls_structure_factor_coef Fsqd
_refine_ls_weighting_details 'w=1/[\s^2^(Fo^2^)+(0.0348P)^2^] where P=(Fo^2^+2Fc^2^)/3'
_refine_ls_weighting_scheme calc
_refine_ls_wR_factor_gt 0.0839
_refine_ls_wR_factor_ref 0.0877
_reflns_Friedel_coverage 0.720
_reflns_Friedel_fraction_full 0.906
_reflns_Friedel_fraction_max 0.852
_reflns_number_gt 9866
_reflns_number_total 11540
_reflns_threshold_expression 'I > 2\s(I)'
_cod_data_source_file d6cc01319h2.cif
_cod_data_source_block ptcns
_cod_original_cell_volume 5489.0(10)
_cod_database_code 7135887
_shelx_shelxl_version_number 2019/3
_shelx_space_group_comment
;
The symmetry employed for this shelxl refinement is uniquely defined
by the following loop, which should always be used as a source of
symmetry information in preference to the above space-group names.
They are only intended as comments.
;
_shelx_estimated_absorpt_t_max 0.434
_shelx_estimated_absorpt_t_min 0.403
_olex2_refinement_description
;
1. Twinned data refinement
 Scales: 0.910(9)
 0.090(9)
2. Fixed Uiso
 At 1.2 times of:
  All C(H) groups, All C(H,H) groups
3. Uiso/Uaniso restraints and constraints
C12 \\sim C13 \\sim C14 \\sim C15 \\sim C16 \\sim C17 \\sim C18: within 2A with
sigma of 0.01 and sigma for terminal atoms of 0.02 within 2A
4.a Ternary CH refined with riding coordinates:
 C3(H3), C12(H12)
4.b Secondary CH2 refined with riding coordinates:
 C2(H2A,H2B), C11(H11A,H11B)
4.c Aromatic/amide H refined with riding coordinates:
 C5(H5), C6(H6), C7(H7), C8(H8), C9(H9), C14(H14), C15(H15), C16(H16),
 C17(H17), C18(H18), C19(H19), C22(H22), C23(H23), C24(H24), C25(H25), C32(H32),
  C33(H33), C34(H34), C35(H35), C37(H37), C40(H40), C41(H41), C42(H42),
 C43(H43), C50(H50), C51(H51), C52(H52), C53(H53)
;
_smtbx_masks_void_probe_radius 1.2
_smtbx_masks_void_truncation_radius 1.2
_olex2_submission_special_instructions 'No special instructions were received'

loop_
_space_group_symop_operation_xyz
'x, y, z'
'-x+1/2, -y, z+1/2'
'-x, y+1/2, -z+1/2'
'x+1/2, -y+1/2, -z'

loop_
_atom_site_label
_atom_site_type_symbol
_atom_site_fract_x
_atom_site_fract_y
_atom_site_fract_z
_atom_site_U_iso_or_equiv
_atom_site_adp_type
_atom_site_occupancy
_atom_site_site_symmetry_order
_atom_site_calc_flag
_atom_site_refinement_flags_posn
_atom_site_refinement_flags_adp
_atom_site_refinement_flags_occupancy
_atom_site_disorder_assembly
_atom_site_disorder_group
Pt1 Pt 0.57407(3) 0.62189(2) 0.41950(2) 0.03005(9) Uani 1 1 d . . . . .
Pt2 Pt 0.57899(3) 0.47358(2) 0.44804(2) 0.03116(9) Uani 1 1 d . . . . .
S1 S 0.6485(2) 0.45723(14) 0.35461(11) 0.0384(6) Uani 1 1 d . . . . .
S2 S 0.39268(17) 0.61181(14) 0.41644(12) 0.0386(6) Uani 1 1 d . . . . .
S3 S 0.5794(3) 0.50566(14) 0.23644(10) 0.0473(6) Uani 1 1 d . . . . .
S4 S 0.2591(2) 0.51449(18) 0.34923(14) 0.0550(8) Uani 1 1 d . . . . .
S5 S 0.7127(2) 0.69452(16) 0.59346(12) 0.0452(7) Uani 1 1 d . . . . .
S6 S 0.8200(2) 0.49721(18) 0.59287(13) 0.0528(8) Uani 1 1 d . . . . .
N1 N 0.5702(7) 0.5856(4) 0.3295(3) 0.0345(17) Uani 1 1 d . . . . .
N2 N 0.4252(6) 0.4737(4) 0.4052(3) 0.0353(17) Uani 1 1 d . . . . .
N3 N 0.7383(5) 0.6309(4) 0.4233(4) 0.0311(17) Uani 1 1 d . . . . .
N4 N 0.5217(6) 0.4896(4) 0.5329(3) 0.0350(19) Uani 1 1 d . . . . .
N5 N 1.0209(9) 0.6010(7) 0.2849(5) 0.077(4) Uani 1 1 d . . . . .
N6 N 0.1831(9) 0.5272(8) 0.6254(5) 0.085(4) Uani 1 1 d . . . . .
C1 C 0.5973(7) 0.5232(5) 0.3133(4) 0.033(2) Uani 1 1 d . . . . .
C2 C 0.5519(9) 0.5959(5) 0.2213(4) 0.045(3) Uani 1 1 d . . . . .
H2A H 0.616020 0.620011 0.206858 0.053 Uiso 1 1 calc R U . . .
H2B H 0.495093 0.600872 0.191190 0.053 Uiso 1 1 calc R U . . .
C3 C 0.5170(8) 0.6241(6) 0.2816(4) 0.039(2) Uani 1 1 d . . . . .
H3 H 0.439461 0.614777 0.285357 0.047 Uiso 1 1 calc R U . . .
C4 C 0.5316(10) 0.7022(6) 0.2848(5) 0.045(3) Uani 1 1 d . . . . .
C5 C 0.4432(13) 0.7447(7) 0.2919(6) 0.071(4) Uani 1 1 d . . . . .
H5 H 0.374311 0.725574 0.295580 0.086 Uiso 1 1 calc R U . . .
C6 C 0.4588(12) 0.8169(7) 0.2933(6) 0.069(4) Uani 1 1 d . . . . .
H6 H 0.398910 0.846345 0.295995 0.083 Uiso 1 1 calc R U . . .
C7 C 0.5558(13) 0.8451(8) 0.2911(6) 0.072(4) Uani 1 1 d . . . . .
H7 H 0.564497 0.893538 0.294503 0.086 Uiso 1 1 calc R U . . .
C8 C 0.6444(11) 0.8020(8) 0.2836(6) 0.072(4) Uani 1 1 d . . . . .
H8 H 0.712721 0.821788 0.279487 0.087 Uiso 1 1 calc R U . . .
C9 C 0.6328(10) 0.7307(6) 0.2823(5) 0.053(3) Uani 1 1 d . . . . .
H9 H 0.693230 0.701685 0.279620 0.063 Uiso 1 1 calc R U . . .
C10 C 0.3710(7) 0.5271(5) 0.3943(4) 0.032(2) Uani 1 1 d . . . . .
C11 C 0.2777(9) 0.4208(7) 0.3548(6) 0.060(3) Uani 1 1 d . . . . .
H11A H 0.229896 0.400787 0.385277 0.072 Uiso 1 1 calc R U . . .
H11B H 0.263780 0.398161 0.315914 0.072 Uiso 1 1 calc R U . . .
C12 C 0.3918(8) 0.4121(6) 0.3728(5) 0.045(3) Uani 1 1 d . U . . .
H12 H 0.435222 0.408541 0.335624 0.054 Uiso 1 1 calc R U . . .
C13 C 0.4059(12) 0.3463(6) 0.4079(5) 0.063(3) Uani 1 1 d . U . . .
C14 C 0.4677(14) 0.2909(8) 0.3856(7) 0.089(4) Uani 1 1 d . U . . .
H14 H 0.495075 0.294650 0.346200 0.106 Uiso 1 1 calc R U . . .
C15 C 0.4910(18) 0.2304(9) 0.4184(9) 0.121(5) Uani 1 1 d . U . . .
H15 H 0.543038 0.197891 0.406449 0.145 Uiso 1 1 calc R U . . .
C16 C 0.430(2) 0.2232(10) 0.4704(9) 0.126(5) Uani 1 1 d . U . . .
H16 H 0.432761 0.180645 0.491409 0.151 Uiso 1 1 calc R U . . .
C17 C 0.3676(19) 0.2722(11) 0.4917(9) 0.125(5) Uani 1 1 d . U . . .
H17 H 0.330396 0.265141 0.528076 0.150 Uiso 1 1 calc R U . . .
C18 C 0.3567(15) 0.3343(8) 0.4610(7) 0.090(4) Uani 1 1 d . U . . .
H18 H 0.313432 0.369360 0.477652 0.108 Uiso 1 1 calc R U . . .
C19 C 0.7983(7) 0.6150(6) 0.3769(5) 0.039(2) Uani 1 1 d . . . . .
H19 H 0.765765 0.601128 0.340560 0.046 Uiso 1 1 calc R U . . .
C20 C 0.9081(8) 0.6183(6) 0.3802(5) 0.043(2) Uani 1 1 d . . . . .
C21 C 0.9572(7) 0.6338(5) 0.4366(5) 0.040(3) Uani 1 1 d . . . . .
C22 C 1.0679(8) 0.6361(6) 0.4438(5) 0.049(3) Uani 1 1 d . . . . .
H22 H 1.112476 0.625648 0.410842 0.059 Uiso 1 1 calc R U . . .
C23 C 1.1116(8) 0.6532(7) 0.4974(6) 0.056(3) Uani 1 1 d . . . . .
H23 H 1.186298 0.654143 0.502050 0.068 Uiso 1 1 calc R U . . .
C24 C 1.0472(8) 0.6691(7) 0.5447(6) 0.058(3) Uani 1 1 d . . . . .
H24 H 1.079576 0.679867 0.581826 0.070 Uiso 1 1 calc R U . . .
C25 C 0.9399(8) 0.6704(6) 0.5418(5) 0.053(3) Uani 1 1 d . . . . .
H25 H 0.898695 0.683586 0.575368 0.063 Uiso 1 1 calc R U . . .
C26 C 0.8896(7) 0.6509(5) 0.4854(5) 0.038(2) Uani 1 1 d . . . . .
C27 C 0.7784(7) 0.6494(5) 0.4774(4) 0.034(2) Uani 1 1 d . . . . .
C28 C 0.6954(8) 0.6663(5) 0.5200(4) 0.035(2) Uani 1 1 d . . . . .
C29 C 0.5913(7) 0.6580(4) 0.5030(4) 0.029(2) Uani 1 1 d . . . . .
C30 C 0.5216(7) 0.6768(5) 0.5511(5) 0.035(2) Uani 1 1 d . . . . .
C31 C 0.5760(9) 0.6968(5) 0.6034(4) 0.039(2) Uani 1 1 d . . . . .
C32 C 0.5256(10) 0.7169(7) 0.6555(5) 0.056(3) Uani 1 1 d . . . . .
H32 H 0.564657 0.729869 0.689959 0.067 Uiso 1 1 calc R U . . .
C33 C 0.4174(10) 0.7175(6) 0.6554(5) 0.052(3) Uani 1 1 d . . . . .
H33 H 0.381256 0.729232 0.691225 0.062 Uiso 1 1 calc R U . . .
C34 C 0.3587(8) 0.7014(6) 0.6050(5) 0.046(3) Uani 1 1 d . . . . .
H34 H 0.283786 0.704813 0.606097 0.055 Uiso 1 1 calc R U . . .
C35 C 0.4083(8) 0.6807(5) 0.5536(4) 0.038(2) Uani 1 1 d . . . . .
H35 H 0.367451 0.668889 0.519470 0.046 Uiso 1 1 calc R U . . .
C36 C 0.9694(9) 0.6083(6) 0.3297(6) 0.052(3) Uani 1 1 d . . . . .
C37 C 0.4176(9) 0.4968(5) 0.5464(4) 0.040(2) Uani 1 1 d . . . . .
H37 H 0.367049 0.489933 0.515545 0.048 Uiso 1 1 calc R U . . .
C38 C 0.3824(8) 0.5133(6) 0.6021(4) 0.040(2) Uani 1 1 d . . . . .
C39 C 0.4583(8) 0.5282(6) 0.6497(4) 0.041(2) Uani 1 1 d . . . . .
C40 C 0.4233(11) 0.5469(6) 0.7050(5) 0.059(3) Uani 1 1 d . . . . .
H40 H 0.349589 0.549142 0.713001 0.071 Uiso 1 1 calc R U . . .
C41 C 0.4951(11) 0.5626(8) 0.7490(6) 0.069(4) Uani 1 1 d . . . . .
H41 H 0.471146 0.577322 0.787175 0.083 Uiso 1 1 calc R U . . .
C42 C 0.6041(11) 0.5569(7) 0.7375(5) 0.066(4) Uani 1 1 d . . . . .
H42 H 0.653909 0.565254 0.768450 0.079 Uiso 1 1 calc R U . . .
C43 C 0.6383(10) 0.5391(7) 0.6806(5) 0.060(3) Uani 1 1 d . . . . .
H43 H 0.711847 0.538707 0.671995 0.072 Uiso 1 1 calc R U . . .
C44 C 0.5648(8) 0.5213(6) 0.6353(4) 0.041(2) Uani 1 1 d . . . . .
C45 C 0.5942(9) 0.5024(5) 0.5761(4) 0.043(3) Uani 1 1 d . . . . .
C46 C 0.7025(7) 0.4908(6) 0.5532(4) 0.039(2) Uani 1 1 d . . . . .
C47 C 0.7154(7) 0.4738(5) 0.4946(4) 0.034(2) Uani 1 1 d . . . . .
C48 C 0.8262(7) 0.4608(6) 0.4805(5) 0.037(2) Uani 1 1 d . . . . .
C49 C 0.8915(8) 0.4733(6) 0.5311(5) 0.047(3) Uani 1 1 d . . . . .
C50 C 1.0002(9) 0.4658(8) 0.5276(6) 0.063(4) Uani 1 1 d . . . . .
H50 H 1.042618 0.470725 0.562397 0.075 Uiso 1 1 calc R U . . .
C51 C 1.0446(8) 0.4517(8) 0.4753(6) 0.066(4) Uani 1 1 d . . . . .
H51 H 1.119457 0.452894 0.471793 0.079 Uiso 1 1 calc R U . . .
C52 C 0.9858(9) 0.4357(8) 0.4272(6) 0.068(4) Uani 1 1 d . . . . .
H52 H 1.020438 0.419766 0.392177 0.082 Uiso 1 1 calc R U . . .
C53 C 0.8762(9) 0.4416(7) 0.4268(5) 0.057(4) Uani 1 1 d . . . . .
H53 H 0.836467 0.432952 0.391502 0.068 Uiso 1 1 calc R U . . .
C54 C 0.2727(9) 0.5223(7) 0.6123(5) 0.054(3) Uani 1 1 d . . . . .

loop_
_atom_site_aniso_label
_atom_site_aniso_U_11
_atom_site_aniso_U_22
_atom_site_aniso_U_33
_atom_site_aniso_U_23
_atom_site_aniso_U_13
_atom_site_aniso_U_12
Pt1 0.03036(16) 0.0315(2) 0.02832(17) -0.00415(15) -0.00018(16) 0.00016(16)
Pt2 0.03321(17) 0.0348(2) 0.02548(17) -0.00057(15) -0.00238(16) 0.00250(17)
S1 0.0444(13) 0.0401(16) 0.0307(13) -0.0032(11) 0.0007(11) 0.0083(11)
S2 0.0294(11) 0.0429(16) 0.0435(14) -0.0091(13) -0.0008(10) 0.0037(10)
S3 0.0731(17) 0.0434(16) 0.0255(12) -0.0053(11) -0.0015(14) 0.0008(15)
S4 0.0383(14) 0.065(2) 0.0612(19) -0.0132(16) -0.0162(13) 0.0027(14)
S5 0.0402(14) 0.0599(19) 0.0354(14) -0.0124(13) -0.0058(11) 0.0041(12)
S6 0.0453(14) 0.077(2) 0.0366(15) -0.0047(14) -0.0110(11) 0.0015(14)
N1 0.037(4) 0.045(5) 0.021(4) -0.007(3) 0.001(4) 0.008(4)
N2 0.036(4) 0.041(5) 0.028(4) -0.001(3) -0.005(4) -0.001(4)
N3 0.027(4) 0.031(5) 0.036(4) -0.003(4) 0.005(3) -0.003(3)
N4 0.041(4) 0.031(5) 0.033(4) 0.008(4) -0.006(3) -0.002(3)
N5 0.063(7) 0.105(10) 0.063(7) -0.028(7) 0.023(6) 0.001(6)
N6 0.057(6) 0.139(12) 0.060(7) -0.045(8) 0.004(5) -0.007(7)
C1 0.037(5) 0.037(6) 0.027(4) -0.010(4) 0.000(4) -0.005(4)
C2 0.065(8) 0.042(7) 0.026(5) 0.002(4) -0.002(4) -0.009(5)
C3 0.048(6) 0.041(6) 0.029(5) 0.005(5) -0.002(4) 0.005(5)
C4 0.063(7) 0.043(7) 0.030(5) 0.008(5) 0.002(5) 0.007(5)
C5 0.091(11) 0.060(9) 0.063(8) 0.012(7) 0.012(8) 0.017(8)
C6 0.075(10) 0.046(9) 0.086(10) 0.028(7) 0.014(7) 0.022(7)
C7 0.103(13) 0.054(9) 0.058(8) 0.002(7) -0.026(8) 0.014(8)
C8 0.065(9) 0.088(12) 0.063(9) 0.009(8) -0.028(7) -0.023(8)
C9 0.055(7) 0.043(8) 0.060(8) 0.015(6) -0.015(6) 0.006(6)
C10 0.029(4) 0.037(6) 0.030(5) 0.006(5) -0.003(4) -0.010(4)
C11 0.055(7) 0.066(9) 0.059(8) -0.014(7) -0.017(6) -0.008(6)
C12 0.054(6) 0.045(6) 0.037(5) -0.012(5) 0.008(4) -0.005(5)
C13 0.104(7) 0.042(6) 0.043(5) -0.007(5) -0.004(6) -0.013(5)
C14 0.137(9) 0.065(8) 0.064(7) 0.003(7) -0.017(7) -0.010(7)
C15 0.192(11) 0.064(8) 0.106(9) 0.010(8) -0.010(9) 0.015(9)
C16 0.208(12) 0.068(9) 0.102(9) 0.025(8) -0.017(10) 0.019(9)
C17 0.197(12) 0.091(10) 0.087(9) 0.021(8) 0.009(9) -0.005(9)
C18 0.143(10) 0.056(8) 0.071(8) 0.001(7) 0.020(8) -0.014(7)
C19 0.028(5) 0.049(7) 0.038(6) 0.000(5) 0.001(4) -0.009(4)
C20 0.042(6) 0.044(6) 0.042(6) -0.005(5) 0.008(5) -0.003(5)
C21 0.034(5) 0.043(7) 0.045(6) -0.002(5) 0.003(4) 0.004(4)
C22 0.030(5) 0.057(7) 0.060(7) 0.014(6) 0.006(5) 0.003(5)
C23 0.024(5) 0.077(9) 0.069(8) 0.015(7) -0.009(5) -0.011(5)
C24 0.036(6) 0.086(10) 0.053(7) 0.006(7) -0.007(5) -0.008(5)
C25 0.038(6) 0.076(8) 0.044(6) -0.003(6) 0.000(5) -0.009(5)
C26 0.036(5) 0.041(6) 0.038(6) 0.002(5) -0.006(4) -0.004(4)
C27 0.035(5) 0.029(5) 0.038(5) 0.001(4) -0.003(4) -0.006(4)
C28 0.036(5) 0.033(6) 0.036(5) -0.010(5) 0.002(4) 0.003(4)
C29 0.036(5) 0.027(5) 0.024(4) -0.008(4) -0.002(4) -0.006(4)
C30 0.035(5) 0.037(6) 0.034(5) 0.003(5) 0.018(4) 0.000(4)
C31 0.045(5) 0.031(5) 0.040(5) -0.008(4) 0.001(5) 0.000(5)
C32 0.079(8) 0.059(9) 0.029(6) -0.013(6) -0.007(5) 0.011(6)
C33 0.061(7) 0.048(7) 0.046(6) -0.009(5) 0.019(6) -0.007(6)
C34 0.030(5) 0.051(7) 0.055(7) -0.007(6) 0.005(5) 0.007(5)
C35 0.044(6) 0.032(5) 0.038(5) -0.011(4) 0.006(5) -0.005(4)
C36 0.041(6) 0.048(8) 0.065(8) -0.020(6) 0.006(5) -0.012(5)
C37 0.044(5) 0.041(6) 0.034(5) -0.008(4) 0.008(5) -0.001(5)
C38 0.045(5) 0.040(7) 0.035(5) 0.007(5) -0.001(4) 0.003(4)
C39 0.055(6) 0.040(6) 0.027(5) -0.003(5) 0.008(4) 0.005(5)
C40 0.061(7) 0.078(9) 0.039(6) 0.005(5) 0.007(7) 0.018(7)
C41 0.080(9) 0.090(11) 0.036(7) -0.035(7) -0.008(6) 0.011(8)
C42 0.076(9) 0.094(11) 0.028(6) -0.013(6) -0.009(6) -0.002(7)
C43 0.059(7) 0.091(10) 0.030(6) -0.011(6) -0.012(5) 0.016(7)
C44 0.043(5) 0.049(6) 0.030(5) 0.006(5) -0.004(4) 0.005(5)
C45 0.064(7) 0.039(6) 0.026(5) -0.001(4) -0.014(5) -0.003(5)
C46 0.038(5) 0.052(7) 0.028(5) 0.006(5) -0.012(4) -0.005(4)
C47 0.028(4) 0.039(6) 0.035(5) 0.004(5) -0.005(4) -0.002(4)
C48 0.031(5) 0.046(7) 0.035(6) 0.008(5) 0.003(4) 0.009(4)
C49 0.044(6) 0.053(7) 0.043(6) 0.003(6) -0.002(4) 0.002(5)
C50 0.041(6) 0.106(11) 0.042(7) 0.004(7) -0.006(5) -0.017(7)
C51 0.025(5) 0.105(12) 0.068(9) 0.008(8) 0.007(5) 0.007(6)
C52 0.034(6) 0.114(12) 0.057(9) 0.013(8) 0.006(6) 0.003(7)
C53 0.040(6) 0.091(10) 0.040(7) 0.002(7) 0.002(5) 0.012(6)
C54 0.049(6) 0.072(9) 0.040(6) -0.007(7) 0.011(5) -0.001(6)

loop_
_atom_type_symbol
_atom_type_description
_atom_type_scat_dispersion_real
_atom_type_scat_dispersion_imag
_atom_type_scat_source
C C 0.0033 0.0016 'International Tables Vol C Tables 4.2.6.8 and 6.1.1.4'
H H 0.0000 0.0000 'International Tables Vol C Tables 4.2.6.8 and 6.1.1.4'
Cl Cl 0.1484 0.1585 'International Tables Vol C Tables 4.2.6.8 and 6.1.1.4'
N N 0.0061 0.0033 'International Tables Vol C Tables 4.2.6.8 and 6.1.1.4'
Pt Pt -1.7033 8.3905 'International Tables Vol C Tables 4.2.6.8 and 6.1.1.4'
S S 0.1246 0.1234 'International Tables Vol C Tables 4.2.6.8 and 6.1.1.4'

loop_
_geom_angle_atom_site_label_1
_geom_angle_atom_site_label_2
_geom_angle_atom_site_label_3
_geom_angle
_geom_angle_site_symmetry_1
_geom_angle_site_symmetry_3
_geom_angle_publ_flag
S2 Pt1 Pt2 86.82(7) . . ?
N1 Pt1 Pt2 83.3(2) . . ?
N1 Pt1 S2 85.5(2) . . ?
N3 Pt1 Pt2 93.0(2) . . ?
N3 Pt1 S2 179.4(2) . . ?
N3 Pt1 N1 95.1(3) . . ?
C29 Pt1 Pt2 97.9(3) . . ?
C29 Pt1 S2 99.5(3) . . ?
C29 Pt1 N1 174.9(4) . . ?
C29 Pt1 N3 79.9(3) . . ?
S1 Pt2 Pt1 86.88(7) . . ?
N2 Pt2 Pt1 83.3(2) . . ?
N2 Pt2 S1 86.6(2) . . ?
N4 Pt2 Pt1 92.6(2) . . ?
N4 Pt2 S1 178.0(2) . . ?
N4 Pt2 N2 95.3(3) . . ?
C47 Pt2 Pt1 97.4(3) . . ?
C47 Pt2 S1 98.3(3) . . ?
C47 Pt2 N2 175.1(3) . . ?
C47 Pt2 N4 79.8(3) . . ?
C1 S1 Pt2 104.2(3) . . ?
C10 S2 Pt1 104.2(3) . . ?
C1 S3 C2 91.1(5) . . ?
C10 S4 C11 89.8(5) . . ?
C31 S5 C28 90.2(5) . . ?
C49 S6 C46 91.2(5) . . ?
C1 N1 Pt1 124.1(6) . . ?
C1 N1 C3 112.9(7) . . ?
C3 N1 Pt1 122.1(6) . . ?
C10 N2 Pt2 124.9(6) . . ?
C10 N2 C12 114.7(8) . . ?
C12 N2 Pt2 118.5(6) . . ?
C19 N3 Pt1 121.3(6) . . ?
C19 N3 C27 123.1(8) . . ?
C27 N3 Pt1 115.4(6) . . ?
C37 N4 Pt2 124.2(6) . . ?
C45 N4 Pt2 116.7(7) . . ?
C45 N4 C37 118.6(9) . . ?
S1 C1 S3 115.5(6) . . ?
N1 C1 S1 130.1(7) . . ?
N1 C1 S3 114.5(7) . . ?
S3 C2 H2A 111.0 . . ?
S3 C2 H2B 111.0 . . ?
H2A C2 H2B 109.0 . . ?
C3 C2 S3 103.7(7) . . ?
C3 C2 H2A 111.0 . . ?
C3 C2 H2B 111.0 . . ?
N1 C3 C2 109.3(8) . . ?
N1 C3 H3 107.1 . . ?
N1 C3 C4 114.5(8) . . ?
C2 C3 H3 107.1 . . ?
C2 C3 C4 111.3(8) . . ?
C4 C3 H3 107.1 . . ?
C5 C4 C3 119.6(11) . . ?
C9 C4 C3 120.1(10) . . ?
C9 C4 C5 120.3(12) . . ?
C4 C5 H5 120.8 . . ?
C4 C5 C6 118.4(14) . . ?
C6 C5 H5 120.8 . . ?
C5 C6 H6 119.0 . . ?
C7 C6 C5 121.9(13) . . ?
C7 C6 H6 119.0 . . ?
C6 C7 H7 120.3 . . ?
C6 C7 C8 119.3(14) . . ?
C8 C7 H7 120.3 . . ?
C7 C8 H8 119.7 . . ?
C9 C8 C7 120.6(14) . . ?
C9 C8 H8 119.7 . . ?
C4 C9 H9 120.4 . . ?
C8 C9 C4 119.3(12) . . ?
C8 C9 H9 120.4 . . ?
S2 C10 S4 115.0(6) . . ?
N2 C10 S2 129.3(7) . . ?
N2 C10 S4 115.7(7) . . ?
S4 C11 H11A 110.8 . . ?
S4 C11 H11B 110.8 . . ?
H11A C11 H11B 108.9 . . ?
C12 C11 S4 104.5(8) . . ?
C12 C11 H11A 110.8 . . ?
C12 C11 H11B 110.8 . . ?
N2 C12 C11 108.5(9) . . ?
N2 C12 H12 108.1 . . ?
N2 C12 C13 113.6(8) . . ?
C11 C12 H12 108.1 . . ?
C11 C12 C13 110.3(10) . . ?
C13 C12 H12 108.1 . . ?
C14 C13 C12 121.5(11) . . ?
C18 C13 C12 123.1(14) . . ?
C18 C13 C14 115.3(14) . . ?
C13 C14 H14 117.9 . . ?
C15 C14 C13 124.1(16) . . ?
C15 C14 H14 117.9 . . ?
C14 C15 H15 123.3 . . ?
C16 C15 C14 113.4(19) . . ?
C16 C15 H15 123.3 . . ?
C15 C16 H16 118.2 . . ?
C17 C16 C15 123.6(19) . . ?
C17 C16 H16 118.2 . . ?
C16 C17 H17 119.9 . . ?
C16 C17 C18 120(2) . . ?
C18 C17 H17 119.9 . . ?
C13 C18 C17 122.3(17) . . ?
C13 C18 H18 118.9 . . ?
C17 C18 H18 118.9 . . ?
N3 C19 H19 119.3 . . ?
N3 C19 C20 121.3(9) . . ?
C20 C19 H19 119.3 . . ?
C19 C20 C21 119.1(9) . . ?
C36 C20 C19 120.6(10) . . ?
C36 C20 C21 120.2(9) . . ?
C22 C21 C20 122.4(10) . . ?
C22 C21 C26 120.0(10) . . ?
C26 C21 C20 117.5(9) . . ?
C21 C22 H22 119.6 . . ?
C23 C22 C21 120.7(10) . . ?
C23 C22 H22 119.6 . . ?
C22 C23 H23 120.2 . . ?
C22 C23 C24 119.5(10) . . ?
C24 C23 H23 120.2 . . ?
C23 C24 H24 117.9 . . ?
C25 C24 C23 124.1(11) . . ?
C25 C24 H24 117.9 . . ?
C24 C25 H25 121.0 . . ?
C24 C25 C26 118.1(10) . . ?
C26 C25 H25 121.0 . . ?
C21 C26 C25 117.4(9) . . ?
C27 C26 C21 119.5(9) . . ?
C27 C26 C25 123.0(9) . . ?
N3 C27 C26 119.1(9) . . ?
N3 C27 C28 111.9(8) . . ?
C26 C27 C28 128.9(9) . . ?
C27 C28 S5 126.6(8) . . ?
C29 C28 S5 114.5(7) . . ?
C29 C28 C27 118.8(9) . . ?
C28 C29 Pt1 113.6(7) . . ?
C28 C29 C30 110.4(8) . . ?
C30 C29 Pt1 135.9(7) . . ?
C31 C30 C29 113.1(8) . . ?
C31 C30 C35 116.0(9) . . ?
C35 C30 C29 130.9(10) . . ?
C30 C31 S5 111.7(7) . . ?
C32 C31 S5 124.8(9) . . ?
C32 C31 C30 123.4(10) . . ?
C31 C32 H32 121.2 . . ?
C33 C32 C31 117.5(11) . . ?
C33 C32 H32 121.2 . . ?
C32 C33 H33 118.8 . . ?
C32 C33 C34 122.3(10) . . ?
C34 C33 H33 118.8 . . ?
C33 C34 H34 119.9 . . ?
C35 C34 C33 120.3(10) . . ?
C35 C34 H34 119.8 . . ?
C30 C35 H35 119.9 . . ?
C34 C35 C30 120.3(10) . . ?
C34 C35 H35 119.9 . . ?
N5 C36 C20 178.1(15) . . ?
N4 C37 H37 118.5 . . ?
N4 C37 C38 123.0(10) . . ?
C38 C37 H37 118.5 . . ?
C37 C38 C39 119.9(9) . . ?
C37 C38 C54 119.8(10) . . ?
C54 C38 C39 120.0(9) . . ?
C40 C39 C38 120.0(10) . . ?
C40 C39 C44 123.3(10) . . ?
C44 C39 C38 116.6(9) . . ?
C39 C40 H40 120.1 . . ?
C39 C40 C41 119.7(12) . . ?
C41 C40 H40 120.1 . . ?
C40 C41 H41 120.0 . . ?
C40 C41 C42 119.9(11) . . ?
C42 C41 H41 120.0 . . ?
C41 C42 H42 120.2 . . ?
C43 C42 C41 119.5(11) . . ?
C43 C42 H42 120.2 . . ?
C42 C43 H43 119.6 . . ?
C42 C43 C44 120.8(11) . . ?
C44 C43 H43 119.6 . . ?
C39 C44 C43 116.4(10) . . ?
C39 C44 C45 119.5(9) . . ?
C43 C44 C45 123.9(10) . . ?
N4 C45 C44 122.3(10) . . ?
N4 C45 C46 110.6(8) . . ?
C44 C45 C46 127.0(9) . . ?
C45 C46 S6 127.3(8) . . ?
C47 C46 S6 114.0(7) . . ?
C47 C46 C45 118.7(8) . . ?
C46 C47 Pt2 113.3(7) . . ?
C46 C47 C48 111.5(8) . . ?
C48 C47 Pt2 135.2(7) . . ?
C49 C48 C47 110.8(9) . . ?
C53 C48 C47 131.4(10) . . ?
C53 C48 C49 117.7(9) . . ?
C48 C49 S6 112.5(7) . . ?
C50 C49 S6 126.7(9) . . ?
C50 C49 C48 120.8(11) . . ?
C49 C50 H50 120.3 . . ?
C51 C50 C49 119.5(11) . . ?
C51 C50 H50 120.3 . . ?
C50 C51 H51 119.4 . . ?
C50 C51 C52 121.3(11) . . ?
C52 C51 H51 119.4 . . ?
C51 C52 H52 118.7 . . ?
C51 C52 C53 122.6(14) . . ?
C53 C52 H52 118.7 . . ?
C48 C53 H53 121.2 . . ?
C52 C53 C48 117.5(12) . . ?
C52 C53 H53 121.2 . . ?
N6 C54 C38 174.3(14) . . ?

loop_
_geom_bond_atom_site_label_1
_geom_bond_atom_site_label_2
_geom_bond_distance
_geom_bond_site_symmetry_2
_geom_bond_publ_flag
Pt1 Pt2 2.9481(6) . ?
Pt1 S2 2.303(2) . ?
Pt1 N1 2.134(7) . ?
Pt1 N3 2.086(7) . ?
Pt1 C29 2.008(8) . ?
Pt2 S1 2.290(3) . ?
Pt2 N2 2.168(8) . ?
Pt2 N4 2.055(8) . ?
Pt2 C47 2.015(9) . ?
S1 C1 1.707(10) . ?
S2 C10 1.739(11) . ?
S3 C1 1.768(9) . ?
S3 C2 1.818(11) . ?
S4 C10 1.754(9) . ?
S4 C11 1.838(14) . ?
S5 C28 1.747(10) . ?
S5 C31 1.744(12) . ?
S6 C46 1.735(9) . ?
S6 C49 1.714(11) . ?
N1 C1 1.308(12) . ?
N1 C3 1.470(12) . ?
N2 C10 1.266(12) . ?
N2 C12 1.461(12) . ?
N3 C19 1.322(12) . ?
N3 C27 1.361(12) . ?
N4 C37 1.357(13) . ?
N4 C45 1.354(12) . ?
N5 C36 1.203(15) . ?
N6 C54 1.174(14) . ?
C2 H2A 0.9900 . ?
C2 H2B 0.9900 . ?
C2 C3 1.520(14) . ?
C3 H3 1.0000 . ?
C3 C4 1.528(16) . ?
C4 C5 1.398(17) . ?
C4 C9 1.395(16) . ?
C5 H5 0.9500 . ?
C5 C6 1.415(19) . ?
C6 H6 0.9500 . ?
C6 C7 1.34(2) . ?
C7 H7 0.9500 . ?
C7 C8 1.41(2) . ?
C8 H8 0.9500 . ?
C8 C9 1.392(18) . ?
C9 H9 0.9500 . ?
C11 H11A 0.9900 . ?
C11 H11B 0.9900 . ?
C11 C12 1.507(15) . ?
C12 H12 1.0000 . ?
C12 C13 1.508(16) . ?
C13 C14 1.42(2) . ?
C13 C18 1.361(19) . ?
C14 H14 0.9500 . ?
C14 C15 1.42(2) . ?
C15 H15 0.9500 . ?
C15 C16 1.41(3) . ?
C16 H16 0.9500 . ?
C16 C17 1.32(3) . ?
C17 H17 0.9500 . ?
C17 C18 1.39(2) . ?
C18 H18 0.9500 . ?
C19 H19 0.9500 . ?
C19 C20 1.391(13) . ?
C20 C21 1.438(14) . ?
C20 C36 1.384(15) . ?
C21 C22 1.409(14) . ?
C21 C26 1.426(14) . ?
C22 H22 0.9500 . ?
C22 C23 1.363(16) . ?
C23 H23 0.9500 . ?
C23 C24 1.369(16) . ?
C24 H24 0.9500 . ?
C24 C25 1.359(14) . ?
C25 H25 0.9500 . ?
C25 C26 1.462(14) . ?
C26 C27 1.418(13) . ?
C27 C28 1.455(13) . ?
C28 C29 1.379(13) . ?
C29 C30 1.438(12) . ?
C30 C31 1.411(14) . ?
C30 C35 1.437(14) . ?
C31 C32 1.384(14) . ?
C32 H32 0.9500 . ?
C32 C33 1.368(17) . ?
C33 H33 0.9500 . ?
C33 C34 1.386(16) . ?
C34 H34 0.9500 . ?
C34 C35 1.370(14) . ?
C35 H35 0.9500 . ?
C37 H37 0.9500 . ?
C37 C38 1.363(13) . ?
C38 C39 1.462(14) . ?
C38 C54 1.416(15) . ?
C39 C40 1.363(14) . ?
C39 C44 1.392(14) . ?
C40 H40 0.9500 . ?
C40 C41 1.374(17) . ?
C41 H41 0.9500 . ?
C41 C42 1.406(18) . ?
C42 H42 0.9500 . ?
C42 C43 1.388(16) . ?
C43 H43 0.9500 . ?
C43 C44 1.418(14) . ?
C44 C45 1.424(13) . ?
C45 C46 1.479(15) . ?
C46 C47 1.362(13) . ?
C47 C48 1.458(12) . ?
C48 C49 1.422(14) . ?
C48 C53 1.409(15) . ?
C49 C50 1.384(16) . ?
C50 H50 0.9500 . ?
C50 C51 1.327(17) . ?
C51 H51 0.9500 . ?
C51 C52 1.345(18) . ?
C52 H52 0.9500 . ?
C52 C53 1.390(15) . ?
C53 H53 0.9500 . ?

loop_
_geom_torsion_atom_site_label_1
_geom_torsion_atom_site_label_2
_geom_torsion_atom_site_label_3
_geom_torsion_atom_site_label_4
_geom_torsion
_geom_torsion_site_symmetry_1
_geom_torsion_site_symmetry_2
_geom_torsion_site_symmetry_3
_geom_torsion_site_symmetry_4
_geom_torsion_publ_flag
Pt1 S2 C10 S4 -146.0(4) . . . . ?
Pt1 S2 C10 N2 32.7(10) . . . . ?
Pt1 N1 C1 S1 -4.2(13) . . . . ?
Pt1 N1 C1 S3 176.7(4) . . . . ?
Pt1 N1 C3 C2 165.2(7) . . . . ?
Pt1 N1 C3 C4 39.5(11) . . . . ?
Pt1 N3 C19 C20 -177.3(8) . . . . ?
Pt1 N3 C27 C26 174.6(7) . . . . ?
Pt1 N3 C27 C28 -6.3(11) . . . . ?
Pt1 C29 C30 C31 177.0(7) . . . . ?
Pt1 C29 C30 C35 -5.4(17) . . . . ?
Pt2 S1 C1 S3 -150.3(4) . . . . ?
Pt2 S1 C1 N1 30.6(10) . . . . ?
Pt2 N2 C10 S2 -8.1(13) . . . . ?
Pt2 N2 C10 S4 170.6(4) . . . . ?
Pt2 N2 C12 C11 172.1(7) . . . . ?
Pt2 N2 C12 C13 49.0(11) . . . . ?
Pt2 N4 C37 C38 -174.1(8) . . . . ?
Pt2 N4 C45 C44 173.4(8) . . . . ?
Pt2 N4 C45 C46 -9.0(11) . . . . ?
Pt2 C47 C48 C49 175.7(9) . . . . ?
Pt2 C47 C48 C53 -1(2) . . . . ?
S3 C2 C3 N1 30.2(10) . . . . ?
S3 C2 C3 C4 157.7(8) . . . . ?
S4 C11 C12 N2 26.8(11) . . . . ?
S4 C11 C12 C13 151.8(8) . . . . ?
S5 C28 C29 Pt1 -177.6(5) . . . . ?
S5 C28 C29 C30 1.4(11) . . . . ?
S5 C31 C32 C33 178.4(9) . . . . ?
S6 C46 C47 Pt2 -175.7(5) . . . . ?
S6 C46 C47 C48 3.6(12) . . . . ?
S6 C49 C50 C51 -175.2(11) . . . . ?
N1 C3 C4 C5 -118.6(11) . . . . ?
N1 C3 C4 C9 59.8(14) . . . . ?
N2 C12 C13 C14 -123.1(13) . . . . ?
N2 C12 C13 C18 60.5(17) . . . . ?
N3 C19 C20 C21 5.2(17) . . . . ?
N3 C19 C20 C36 -173.5(10) . . . . ?
N3 C27 C28 S5 -178.3(7) . . . . ?
N3 C27 C28 C29 4.0(13) . . . . ?
N4 C37 C38 C39 3.6(16) . . . . ?
N4 C37 C38 C54 177.7(10) . . . . ?
N4 C45 C46 S6 -177.2(8) . . . . ?
N4 C45 C46 C47 3.5(14) . . . . ?
C1 S3 C2 C3 -22.2(8) . . . . ?
C1 N1 C3 C2 -25.8(12) . . . . ?
C1 N1 C3 C4 -151.5(9) . . . . ?
C2 S3 C1 S1 -169.8(6) . . . . ?
C2 S3 C1 N1 9.5(8) . . . . ?
C2 C3 C4 C5 116.8(12) . . . . ?
C2 C3 C4 C9 -64.8(13) . . . . ?
C3 N1 C1 S1 -173.0(8) . . . . ?
C3 N1 C1 S3 7.9(11) . . . . ?
C3 C4 C5 C6 -178.5(11) . . . . ?
C3 C4 C9 C8 178.2(11) . . . . ?
C4 C5 C6 C7 -3(2) . . . . ?
C5 C4 C9 C8 -3.3(19) . . . . ?
C5 C6 C7 C8 4(2) . . . . ?
C6 C7 C8 C9 -4(2) . . . . ?
C7 C8 C9 C4 4(2) . . . . ?
C9 C4 C5 C6 3.0(19) . . . . ?
C10 S4 C11 C12 -20.1(8) . . . . ?
C10 N2 C12 C11 -22.8(12) . . . . ?
C10 N2 C12 C13 -145.9(10) . . . . ?
C11 S4 C10 S2 -172.2(6) . . . . ?
C11 S4 C10 N2 8.9(8) . . . . ?
C11 C12 C13 C14 114.8(14) . . . . ?
C11 C12 C13 C18 -61.6(17) . . . . ?
C12 N2 C10 S2 -172.1(7) . . . . ?
C12 N2 C10 S4 6.6(11) . . . . ?
C12 C13 C14 C15 174.5(15) . . . . ?
C12 C13 C18 C17 177.6(16) . . . . ?
C13 C14 C15 C16 13(3) . . . . ?
C14 C13 C18 C17 1(2) . . . . ?
C14 C15 C16 C17 -10(3) . . . . ?
C15 C16 C17 C18 3(4) . . . . ?
C16 C17 C18 C13 2(3) . . . . ?
C18 C13 C14 C15 -9(2) . . . . ?
C19 N3 C27 C26 -1.0(15) . . . . ?
C19 N3 C27 C28 178.1(9) . . . . ?
C19 C20 C21 C22 178.2(10) . . . . ?
C19 C20 C21 C26 -5.3(16) . . . . ?
C20 C21 C22 C23 177.8(11) . . . . ?
C20 C21 C26 C25 -176.6(10) . . . . ?
C20 C21 C26 C27 2.5(15) . . . . ?
C21 C22 C23 C24 -0.8(19) . . . . ?
C21 C26 C27 N3 0.6(15) . . . . ?
C21 C26 C27 C28 -178.3(10) . . . . ?
C22 C21 C26 C25 -0.1(15) . . . . ?
C22 C21 C26 C27 179.1(10) . . . . ?
C22 C23 C24 C25 -1(2) . . . . ?
C23 C24 C25 C26 3(2) . . . . ?
C24 C25 C26 C21 -1.9(16) . . . . ?
C24 C25 C26 C27 179.0(11) . . . . ?
C25 C26 C27 N3 179.7(10) . . . . ?
C25 C26 C27 C28 0.8(17) . . . . ?
C26 C21 C22 C23 1.4(17) . . . . ?
C26 C27 C28 S5 0.7(16) . . . . ?
C26 C27 C28 C29 -177.1(10) . . . . ?
C27 N3 C19 C20 -1.9(16) . . . . ?
C27 C28 C29 Pt1 0.4(12) . . . . ?
C27 C28 C29 C30 179.5(9) . . . . ?
C28 S5 C31 C30 -0.4(8) . . . . ?
C28 S5 C31 C32 -179.3(10) . . . . ?
C28 C29 C30 C31 -1.7(12) . . . . ?
C28 C29 C30 C35 175.8(10) . . . . ?
C29 C30 C31 S5 1.3(11) . . . . ?
C29 C30 C31 C32 -179.8(10) . . . . ?
C29 C30 C35 C34 -178.9(10) . . . . ?
C30 C31 C32 C33 -0.3(17) . . . . ?
C31 S5 C28 C27 -178.5(9) . . . . ?
C31 S5 C28 C29 -0.6(8) . . . . ?
C31 C30 C35 C34 -1.4(15) . . . . ?
C31 C32 C33 C34 -2.6(18) . . . . ?
C32 C33 C34 C35 3.5(18) . . . . ?
C33 C34 C35 C30 -1.3(16) . . . . ?
C35 C30 C31 S5 -176.6(7) . . . . ?
C35 C30 C31 C32 2.3(15) . . . . ?
C36 C20 C21 C22 -3.1(17) . . . . ?
C36 C20 C21 C26 173.3(11) . . . . ?
C37 N4 C45 C44 1.5(14) . . . . ?
C37 N4 C45 C46 179.1(8) . . . . ?
C37 C38 C39 C40 177.8(11) . . . . ?
C37 C38 C39 C44 -2.9(15) . . . . ?
C38 C39 C40 C41 -178.3(12) . . . . ?
C38 C39 C44 C43 177.0(10) . . . . ?
C38 C39 C44 C45 1.6(15) . . . . ?
C39 C40 C41 C42 -2(2) . . . . ?
C39 C44 C45 N4 -1.0(16) . . . . ?
C39 C44 C45 C46 -178.1(10) . . . . ?
C40 C39 C44 C43 -3.7(17) . . . . ?
C40 C39 C44 C45 -179.1(11) . . . . ?
C40 C41 C42 C43 3(2) . . . . ?
C41 C42 C43 C44 -5(2) . . . . ?
C42 C43 C44 C39 4.9(18) . . . . ?
C42 C43 C44 C45 -179.9(12) . . . . ?
C43 C44 C45 N4 -176.0(11) . . . . ?
C43 C44 C45 C46 6.8(18) . . . . ?
C44 C39 C40 C41 2.5(19) . . . . ?
C44 C45 C46 S6 0.2(16) . . . . ?
C44 C45 C46 C47 -179.1(10) . . . . ?
C45 N4 C37 C38 -2.9(15) . . . . ?
C45 C46 C47 Pt2 3.7(13) . . . . ?
C45 C46 C47 C48 -177.0(9) . . . . ?
C46 S6 C49 C48 0.2(9) . . . . ?
C46 S6 C49 C50 -179.6(13) . . . . ?
C46 C47 C48 C49 -3.4(14) . . . . ?
C46 C47 C48 C53 179.5(12) . . . . ?
C47 C48 C49 S6 1.7(13) . . . . ?
C47 C48 C49 C50 -178.5(12) . . . . ?
C47 C48 C53 C52 177.5(12) . . . . ?
C48 C49 C50 C51 5(2) . . . . ?
C49 S6 C46 C45 178.4(10) . . . . ?
C49 S6 C46 C47 -2.3(9) . . . . ?
C49 C48 C53 C52 0.5(19) . . . . ?
C49 C50 C51 C52 -9(2) . . . . ?
C50 C51 C52 C53 9(3) . . . . ?
C51 C52 C53 C48 -4(2) . . . . ?
C53 C48 C49 S6 179.2(9) . . . . ?
C53 C48 C49 C50 -0.9(19) . . . . ?
C54 C38 C39 C40 3.8(17) . . . . ?
C54 C38 C39 C44 -176.9(10) . . . . ?

loop_
_twin_individual_id
_twin_individual_mass_fraction_refined
1 0.910(9)
2 0.090(9)

loop_
_smtbx_masks_void_nr
_smtbx_masks_void_average_x
_smtbx_masks_void_average_y
_smtbx_masks_void_average_z
_smtbx_masks_void_volume
_smtbx_masks_void_count_electrons
_smtbx_masks_void_content
1 -0.731 0.250 0.500 625.7 177.6 '4 CH2Cl2'
2 -0.181 0.750 0.000 625.7 191.0 '4 CH2Cl2'
